data_7131137
loop_
_publ_author_name
'Michalska, Weronika Z.'
'Halcovitch, Nathan R.'
'Coote, Susannah C.'

_publ_section_title
;
 Synthesis of functionalized spirocyclic oxetanes through
 Patern&#xf2;-B&#xfc;chi reactions of cyclic ketones and maleic acid
 derivatives.
;
_journal_issue 6
_journal_name_full 'Chemical communications (Cambridge, England)'
_journal_page_first 784
_journal_page_last 787
_journal_paper_doi 10.1039/d2cc06459f
_journal_volume 59
_journal_year 2023
_chemical_formula_moiety 'C18 H23 N O7 S'
_chemical_formula_sum 'C18 H23 N O7 S'
_chemical_formula_weight 397.43
_space_group_crystal_system monoclinic
_space_group_IT_number 15
_space_group_name_Hall '-I 2ya'
_space_group_name_H-M_alt 'I 1 2/a 1'
_atom_sites_solution_hydrogens geom
_atom_sites_solution_primary dual
_audit_creation_date 2022-06-20
_audit_creation_method
;
Olex2 1.5
(compiled 2022.04.07 svn.rca3783a0 for OlexSys, GUI svn.r6498)
;
_audit_update_record
;
2022-06-20 deposited with the CCDC.	2022-12-20 downloaded from the CCDC.
;
_cell_angle_alpha 90
_cell_angle_beta 94.6890(10)
_cell_angle_gamma 90
_cell_formula_units_Z 8
_cell_length_a 19.2318(2)
_cell_length_b 8.22860(10)
_cell_length_c 24.0575(2)
_cell_measurement_reflns_used 12407
_cell_measurement_temperature 100.00(16)
_cell_measurement_theta_max 76.1100
_cell_measurement_theta_min 4.6030
_cell_volume 3794.38(7)
_computing_cell_refinement 'CrysAlisPro 1.171.42.51a (Rigaku OD, 2022)'
_computing_data_collection 'CrysAlisPro 1.171.42.51a (Rigaku OD, 2022)'
_computing_data_reduction 'CrysAlisPro 1.171.42.51a (Rigaku OD, 2022)'
_computing_molecular_graphics 'Olex2 1.5 (Dolomanov et al., 2009)'
_computing_publication_material 'Olex2 1.5 (Dolomanov et al., 2009)'
_computing_structure_refinement 'SHELXL 2014/6 (Sheldrick, 2015)'
_computing_structure_solution 'SHELXT 2014/4 (Sheldrick, 2014)'
_diffrn_ambient_environment N~2~
_diffrn_ambient_temperature 100.00(16)
_diffrn_detector 'CCD plate'
_diffrn_detector_area_resol_mean 10.4563
_diffrn_detector_type AtlasS2
_diffrn_measured_fraction_theta_full 1.000
_diffrn_measured_fraction_theta_max 0.990
_diffrn_measurement_details
;
List of Runs (angles in degrees, time in seconds):

  # Type    Start    End  Width  t~exp~   \w     \q     \k     \f   Frames
#--------------------------------------------------------------------------
  1  \w    -65.00  30.00   1.00    1.00    --  -42.28  38.00 120.00   95
  2  \w    -87.00  -6.00   1.00    1.00    --  -42.28 125.00   0.00   81
  3  \w    -69.00  28.00   1.00    1.00    --  -42.28  57.00-150.00   97
  4  \w     20.00 115.00   1.00    1.00    --   42.28  38.00   0.00   95
  5  \w     27.00  97.00   1.00    1.00    --   42.28-125.00-150.00   70
  6  \w     36.00 135.00   1.00    4.00    --  111.00 -30.00-150.00   99
  7  \w     41.00 139.00   1.00    4.00    --  111.00 -61.00-180.00   98
  8  \w     40.00 135.00   1.00    4.00    --  111.00 -45.00  30.00   95
  9  \w    103.00 178.00   1.00    4.00    --  111.00  77.00-180.00   75
 10  \w     30.00 107.00   1.00    4.00    --  111.00 -94.00-120.00   77
 11  \w     41.00 139.00   1.00    4.00    --  111.00 -61.00 -60.00   98
 12  \w     37.00 142.00   1.00    4.00    --  111.00 -77.00  60.00  105
 13  \w     83.00 178.00   1.00    4.00    --  111.00  61.00-180.00   95
 14  \w     41.00 139.00   1.00    4.00    --  111.00 -61.00-120.00   98
 15  \w     37.00 101.00   1.00    4.00    --  111.00 -77.00  30.00   64
;
_diffrn_measurement_device 'four-circle diffractometer'
_diffrn_measurement_device_type 'SuperNova, Dual, Cu at home/near, AtlasS2'
_diffrn_measurement_method '\w scans'
_diffrn_orient_matrix_type 'CrysAlisPro convention (1999,Acta A55,543-557)'
_diffrn_orient_matrix_UB_11 -0.0236583000
_diffrn_orient_matrix_UB_12 -0.0273973000
_diffrn_orient_matrix_UB_13 -0.0620467000
_diffrn_orient_matrix_UB_21 0.0665478000
_diffrn_orient_matrix_UB_22 0.0851059000
_diffrn_orient_matrix_UB_23 -0.0166415000
_diffrn_orient_matrix_UB_31 0.0384007000
_diffrn_orient_matrix_UB_32 -0.1644212000
_diffrn_orient_matrix_UB_33 0.0016445000
_diffrn_radiation_monochromator mirror
_diffrn_radiation_probe x-ray
_diffrn_radiation_type 'Cu K\a'
_diffrn_radiation_wavelength 1.54184
_diffrn_reflns_av_R_equivalents 0.0185
_diffrn_reflns_av_unetI/netI 0.0127
_diffrn_reflns_Laue_measured_fraction_full 1.000
_diffrn_reflns_Laue_measured_fraction_max 0.990
_diffrn_reflns_limit_h_max 24
_diffrn_reflns_limit_h_min -19
_diffrn_reflns_limit_k_max 7
_diffrn_reflns_limit_k_min -10
_diffrn_reflns_limit_l_max 27
_diffrn_reflns_limit_l_min -30
_diffrn_reflns_number 15169
_diffrn_reflns_point_group_measured_fraction_full 1.000
_diffrn_reflns_point_group_measured_fraction_max 0.990
_diffrn_reflns_theta_full 67.684
_diffrn_reflns_theta_max 76.264
_diffrn_reflns_theta_min 3.687
_diffrn_source 'micro-focus sealed X-ray tube'
_diffrn_source_type 'SuperNova (Cu) X-ray Source'
_exptl_absorpt_coefficient_mu 1.877
_exptl_absorpt_correction_T_max 1.00000
_exptl_absorpt_correction_T_min 0.63457
_exptl_absorpt_correction_type multi-scan
_exptl_absorpt_process_details
;
CrysAlisPro 1.171.42.51a (Rigaku Oxford Diffraction, 2022)
Empirical absorption correction using spherical harmonics,
implemented in SCALE3 ABSPACK scaling algorithm.
;
_exptl_crystal_colour colourless
_exptl_crystal_colour_primary colourless
_exptl_crystal_density_diffrn 1.391
_exptl_crystal_description block
_exptl_crystal_F_000 1680
_exptl_crystal_size_max 0.17
_exptl_crystal_size_mid 0.14
_exptl_crystal_size_min 0.12
_refine_diff_density_max 1.114
_refine_diff_density_min -0.526
_refine_diff_density_rms 0.067
_refine_ls_extinction_method none
_refine_ls_goodness_of_fit_ref 1.079
_refine_ls_hydrogen_treatment constr
_refine_ls_matrix_type full
_refine_ls_number_parameters 247
_refine_ls_number_reflns 3948
_refine_ls_number_restraints 0
_refine_ls_restrained_S_all 1.079
_refine_ls_R_factor_all 0.0361
_refine_ls_R_factor_gt 0.0356
_refine_ls_shift/su_max 0.001
_refine_ls_shift/su_mean 0.000
_refine_ls_structure_factor_coef Fsqd
_refine_ls_weighting_details 'w=1/[\s^2^(Fo^2^)+(0.0546P)^2^+3.6283P] where P=(Fo^2^+2Fc^2^)/3'
_refine_ls_weighting_scheme calc
_refine_ls_wR_factor_gt 0.0958
_refine_ls_wR_factor_ref 0.0962
_reflns_Friedel_coverage 0.000
_reflns_number_gt 3868
_reflns_number_total 3948
_reflns_threshold_expression 'I > 2\s(I)'
_cod_data_source_file d2cc06459f2.cif
_cod_data_source_block sc139_autored
_cod_depositor_comments 'Adding full bibliography for 7131137.cif.'
_cod_database_code 7131137
_shelxl_version_number 2014/6
_chemical_oxdiff_formula 'C H N O S '
_chemical_oxdiff_usercomment WM-06-55
_shelx_space_group_comment
;
The symmetry employed for this shelxl refinement is uniquely defined
by the following loop, which should always be used as a source of
symmetry information in preference to the above space-group names.
They are only intended as comments.
;
_olex2_refinement_description
;
1. Fixed Uiso
 At 1.2 times of:
  All C(H) groups, All C(H,H) groups
 At 1.5 times of:
  All C(H,H,H) groups
2.a Ternary CH refined with riding coordinates:
 C13(H13), C14(H14)
2.b Secondary CH2 refined with riding coordinates:
 C8(H8A,H8B), C9(H9A,H9B), C11(H11A,H11B), C12(H12A,H12B)
2.c Aromatic/amide H refined with riding coordinates:
 C2(H2), C3(H3), C5(H5), C6(H6)
2.d Idealised Me refined as rotating group:
 C7(H7A,H7B,H7C), C16(H16A,H16B,H16C), C18(H18A,H18B,H18C)
;
_olex2_submission_special_instructions 'No special instructions were received'
_oxdiff_exptl_absorpt_empirical_details
;
Empirical correction (ABSPACK) includes:
- Absorption correction using spherical harmonics
- Frame scaling
;
_oxdiff_exptl_absorpt_empirical_full_max 1.419
_oxdiff_exptl_absorpt_empirical_full_min 0.746

loop_
_space_group_symop_operation_xyz
'x, y, z'
'-x+1/2, y, -z'
'x+1/2, y+1/2, z+1/2'
'-x+1, y+1/2, -z+1/2'
'-x, -y, -z'
'x-1/2, -y, z'
'-x+1/2, -y+1/2, -z+1/2'
'x, -y+1/2, z+1/2'

loop_
_atom_site_label
_atom_site_type_symbol
_atom_site_fract_x
_atom_site_fract_y
_atom_site_fract_z
_atom_site_U_iso_or_equiv
_atom_site_adp_type
_atom_site_occupancy
_atom_site_site_symmetry_order
_atom_site_calc_flag
_atom_site_refinement_flags_posn
_atom_site_refinement_flags_adp
_atom_site_refinement_flags_occupancy
_atom_site_disorder_assembly
_atom_site_disorder_group
S1 S 0.47392(2) 0.29270(4) 0.60647(2) 0.01648(10) Uani 1 1 d . . . . .
O1 O 0.43738(5) 0.15254(12) 0.58392(4) 0.0244(2) Uani 1 1 d . . . . .
O2 O 0.54880(5) 0.29354(12) 0.61104(4) 0.0214(2) Uani 1 1 d . . . . .
O3 O 0.36526(5) 0.59341(11) 0.75421(4) 0.0177(2) Uani 1 1 d . . . . .
O4 O 0.23434(5) 0.69093(11) 0.84648(4) 0.0189(2) Uani 1 1 d . . . . .
O5 O 0.22074(5) 0.55997(12) 0.76383(4) 0.0204(2) Uani 1 1 d . . . . .
O6 O 0.35824(5) 0.18449(11) 0.85628(4) 0.0195(2) Uani 1 1 d . . . . .
O7 O 0.26803(5) 0.35007(13) 0.86724(5) 0.0278(2) Uani 1 1 d . . . . .
N1 N 0.45018(5) 0.31873(13) 0.67013(4) 0.0154(2) Uani 1 1 d . . . . .
C1 C 0.44426(7) 0.46432(16) 0.56741(5) 0.0174(3) Uani 1 1 d . . . . .
C2 C 0.48469(7) 0.60501(17) 0.56870(5) 0.0196(3) Uani 1 1 d . . . . .
H2 H 0.5294 0.6067 0.5887 0.024 Uiso 1 1 calc R U . . .
C3 C 0.45916(7) 0.74276(18) 0.54060(6) 0.0224(3) Uani 1 1 d . . . . .
H3 H 0.4868 0.8386 0.5415 0.027 Uiso 1 1 calc R U . . .
C4 C 0.39359(7) 0.74265(19) 0.51110(5) 0.0231(3) Uani 1 1 d . . . . .
C5 C 0.35459(7) 0.60022(19) 0.50998(6) 0.0246(3) Uani 1 1 d . . . . .
H5 H 0.3102 0.5981 0.4896 0.029 Uiso 1 1 calc R U . . .
C6 C 0.37884(7) 0.46089(18) 0.53792(6) 0.0217(3) Uani 1 1 d . . . . .
H6 H 0.3513 0.3650 0.5369 0.026 Uiso 1 1 calc R U . . .
C7 C 0.36532(9) 0.8942(2) 0.48215(6) 0.0324(4) Uani 1 1 d . . . . .
H7A H 0.3438 0.9636 0.5090 0.049 Uiso 1 1 calc R U . . .
H7B H 0.3303 0.8641 0.4520 0.049 Uiso 1 1 calc R U . . .
H7C H 0.4035 0.9532 0.4666 0.049 Uiso 1 1 calc R U . . .
C8 C 0.37361(6) 0.32516(16) 0.67384(5) 0.0173(3) Uani 1 1 d . . . . .
H8A H 0.3506 0.2384 0.6505 0.021 Uiso 1 1 calc R U . . .
H8B H 0.3553 0.4313 0.6599 0.021 Uiso 1 1 calc R U . . .
C9 C 0.35786(7) 0.30232(15) 0.73435(5) 0.0167(3) Uani 1 1 d . . . . .
H9A H 0.3069 0.3086 0.7373 0.020 Uiso 1 1 calc R U . . .
H9B H 0.3741 0.1938 0.7476 0.020 Uiso 1 1 calc R U . . .
C10 C 0.39445(6) 0.43331(15) 0.77031(5) 0.0144(2) Uani 1 1 d . . . . .
C11 C 0.47243(6) 0.43058(15) 0.76451(5) 0.0165(2) Uani 1 1 d . . . . .
H11A H 0.4923 0.3272 0.7797 0.020 Uiso 1 1 calc R U . . .
H11B H 0.4950 0.5209 0.7864 0.020 Uiso 1 1 calc R U . . .
C12 C 0.48762(6) 0.44726(15) 0.70342(5) 0.0169(3) Uani 1 1 d . . . . .
H12A H 0.4723 0.5555 0.6892 0.020 Uiso 1 1 calc R U . . .
H12B H 0.5384 0.4375 0.7001 0.020 Uiso 1 1 calc R U . . .
C13 C 0.37121(6) 0.45673(15) 0.83018(5) 0.0152(2) Uani 1 1 d . . . . .
H13 H 0.4122 0.4814 0.8572 0.018 Uiso 1 1 calc R U . . .
C14 C 0.33645(7) 0.61524(15) 0.80720(5) 0.0162(2) Uani 1 1 d . . . . .
H14 H 0.3562 0.7133 0.8274 0.019 Uiso 1 1 calc R U . . .
C15 C 0.25717(7) 0.61675(15) 0.80199(5) 0.0158(2) Uani 1 1 d . . . . .
C16 C 0.16019(7) 0.67539(17) 0.85236(6) 0.0230(3) Uani 1 1 d . . . . .
H16A H 0.1341 0.7015 0.8168 0.034 Uiso 1 1 calc R U . . .
H16B H 0.1467 0.7505 0.8812 0.034 Uiso 1 1 calc R U . . .
H16C H 0.1497 0.5637 0.8631 0.034 Uiso 1 1 calc R U . . .
C17 C 0.32572(7) 0.32809(16) 0.85310(5) 0.0159(2) Uani 1 1 d . . . . .
C18 C 0.31584(7) 0.04821(16) 0.87216(6) 0.0217(3) Uani 1 1 d . . . . .
H18A H 0.2845 0.0144 0.8401 0.033 Uiso 1 1 calc R U . . .
H18B H 0.2882 0.0812 0.9027 0.033 Uiso 1 1 calc R U . . .
H18C H 0.3463 -0.0427 0.8844 0.033 Uiso 1 1 calc R U . . .

loop_
_atom_site_aniso_label
_atom_site_aniso_U_11
_atom_site_aniso_U_22
_atom_site_aniso_U_33
_atom_site_aniso_U_23
_atom_site_aniso_U_13
_atom_site_aniso_U_12
S1 0.01750(17) 0.01512(17) 0.01701(17) -0.00128(10) 0.00264(12) 0.00159(10)
O1 0.0313(5) 0.0191(5) 0.0232(5) -0.0065(4) 0.0046(4) -0.0026(4)
O2 0.0187(5) 0.0240(5) 0.0217(5) 0.0015(4) 0.0033(4) 0.0066(4)
O3 0.0207(4) 0.0143(4) 0.0189(4) 0.0024(3) 0.0055(3) 0.0033(3)
O4 0.0212(5) 0.0171(4) 0.0190(5) -0.0023(3) 0.0048(4) 0.0013(3)
O5 0.0193(4) 0.0209(5) 0.0206(5) -0.0032(4) -0.0012(4) 0.0005(4)
O6 0.0196(4) 0.0154(4) 0.0239(5) 0.0044(4) 0.0042(4) 0.0019(3)
O7 0.0191(5) 0.0200(5) 0.0456(6) 0.0080(4) 0.0100(4) 0.0023(4)
N1 0.0147(5) 0.0152(5) 0.0164(5) -0.0014(4) 0.0013(4) -0.0009(4)
C1 0.0169(6) 0.0210(6) 0.0143(6) -0.0002(5) 0.0023(4) 0.0028(5)
C2 0.0171(6) 0.0229(7) 0.0189(6) 0.0014(5) 0.0017(5) 0.0011(5)
C3 0.0241(7) 0.0227(7) 0.0208(6) 0.0023(5) 0.0045(5) 0.0010(5)
C4 0.0269(7) 0.0286(7) 0.0141(6) 0.0008(5) 0.0039(5) 0.0103(6)
C5 0.0199(6) 0.0357(8) 0.0174(6) -0.0034(6) -0.0025(5) 0.0075(6)
C6 0.0183(6) 0.0270(7) 0.0198(6) -0.0052(5) 0.0008(5) 0.0002(5)
C7 0.0415(9) 0.0332(8) 0.0224(7) 0.0042(6) 0.0013(6) 0.0167(7)
C8 0.0146(6) 0.0197(6) 0.0175(6) -0.0017(5) 0.0008(5) -0.0031(5)
C9 0.0158(6) 0.0165(6) 0.0180(6) -0.0019(5) 0.0018(5) -0.0039(4)
C10 0.0151(6) 0.0118(6) 0.0160(6) 0.0012(4) 0.0004(4) -0.0006(4)
C11 0.0141(6) 0.0162(6) 0.0188(6) -0.0015(5) -0.0005(4) -0.0012(4)
C12 0.0150(6) 0.0162(6) 0.0195(6) -0.0020(5) 0.0015(5) -0.0031(5)
C13 0.0151(5) 0.0147(6) 0.0157(6) -0.0009(4) -0.0001(4) -0.0001(4)
C14 0.0184(6) 0.0133(6) 0.0169(6) -0.0010(4) 0.0024(5) -0.0013(5)
C15 0.0195(6) 0.0101(5) 0.0178(6) 0.0014(4) 0.0022(5) 0.0015(4)
C16 0.0220(7) 0.0213(6) 0.0268(7) 0.0033(5) 0.0091(5) 0.0042(5)
C17 0.0166(6) 0.0156(6) 0.0150(6) -0.0005(4) -0.0019(4) -0.0004(5)
C18 0.0247(7) 0.0153(6) 0.0253(7) 0.0051(5) 0.0035(5) -0.0005(5)

loop_
_atom_type_symbol
_atom_type_description
_atom_type_scat_dispersion_real
_atom_type_scat_dispersion_imag
_atom_type_scat_source
C C 0.0181 0.0091 'International Tables Vol C Tables 4.2.6.8 and 6.1.1.4'
H H 0.0000 0.0000 'International Tables Vol C Tables 4.2.6.8 and 6.1.1.4'
N N 0.0311 0.0180 'International Tables Vol C Tables 4.2.6.8 and 6.1.1.4'
O O 0.0492 0.0322 'International Tables Vol C Tables 4.2.6.8 and 6.1.1.4'
S S 0.3331 0.5567 'International Tables Vol C Tables 4.2.6.8 and 6.1.1.4'

loop_
_geom_angle_atom_site_label_1
_geom_angle_atom_site_label_2
_geom_angle_atom_site_label_3
_geom_angle
_geom_angle_site_symmetry_1
_geom_angle_site_symmetry_3
_geom_angle_publ_flag
O1 S1 O2 119.37(6) . . ?
O1 S1 N1 106.97(6) . . ?
O1 S1 C1 108.36(6) . . ?
O2 S1 N1 106.31(6) . . ?
O2 S1 C1 108.39(6) . . ?
N1 S1 C1 106.79(6) . . ?
C14 O3 C10 92.56(9) . . ?
C15 O4 C16 115.32(10) . . ?
C17 O6 C18 115.25(10) . . ?
C8 N1 S1 114.36(8) . . ?
C12 N1 S1 115.91(8) . . ?
C12 N1 C8 112.58(10) . . ?
C2 C1 S1 119.83(10) . . ?
C6 C1 S1 119.61(11) . . ?
C6 C1 C2 120.48(12) . . ?
C1 C2 H2 120.2 . . ?
C3 C2 C1 119.53(12) . . ?
C3 C2 H2 120.2 . . ?
C2 C3 H3 119.5 . . ?
C2 C3 C4 121.05(13) . . ?
C4 C3 H3 119.5 . . ?
C3 C4 C7 120.74(14) . . ?
C5 C4 C3 118.29(13) . . ?
C5 C4 C7 120.96(13) . . ?
C4 C5 H5 119.1 . . ?
C6 C5 C4 121.78(13) . . ?
C6 C5 H5 119.1 . . ?
C1 C6 H6 120.6 . . ?
C5 C6 C1 118.87(13) . . ?
C5 C6 H6 120.6 . . ?
C4 C7 H7A 109.5 . . ?
C4 C7 H7B 109.5 . . ?
C4 C7 H7C 109.5 . . ?
H7A C7 H7B 109.5 . . ?
H7A C7 H7C 109.5 . . ?
H7B C7 H7C 109.5 . . ?
N1 C8 H8A 109.8 . . ?
N1 C8 H8B 109.8 . . ?
N1 C8 C9 109.21(10) . . ?
H8A C8 H8B 108.3 . . ?
C9 C8 H8A 109.8 . . ?
C9 C8 H8B 109.8 . . ?
C8 C9 H9A 109.7 . . ?
C8 C9 H9B 109.7 . . ?
H9A C9 H9B 108.2 . . ?
C10 C9 C8 109.75(10) . . ?
C10 C9 H9A 109.7 . . ?
C10 C9 H9B 109.7 . . ?
O3 C10 C9 109.67(10) . . ?
O3 C10 C11 110.34(9) . . ?
O3 C10 C13 90.03(9) . . ?
C9 C10 C13 117.44(10) . . ?
C11 C10 C9 110.64(10) . . ?
C11 C10 C13 116.62(10) . . ?
C10 C11 H11A 109.5 . . ?
C10 C11 H11B 109.5 . . ?
C10 C11 C12 110.80(10) . . ?
H11A C11 H11B 108.1 . . ?
C12 C11 H11A 109.5 . . ?
C12 C11 H11B 109.5 . . ?
N1 C12 C11 109.51(10) . . ?
N1 C12 H12A 109.8 . . ?
N1 C12 H12B 109.8 . . ?
C11 C12 H12A 109.8 . . ?
C11 C12 H12B 109.8 . . ?
H12A C12 H12B 108.2 . . ?
C10 C13 H13 110.8 . . ?
C14 C13 C10 85.53(9) . . ?
C14 C13 H13 110.8 . . ?
C17 C13 C10 118.14(10) . . ?
C17 C13 H13 110.8 . . ?
C17 C13 C14 118.45(10) . . ?
O3 C14 C13 91.42(9) . . ?
O3 C14 H14 111.8 . . ?
O3 C14 C15 112.55(10) . . ?
C13 C14 H14 111.8 . . ?
C15 C14 C13 115.96(10) . . ?
C15 C14 H14 111.8 . . ?
O4 C15 C14 109.31(10) . . ?
O5 C15 O4 125.40(12) . . ?
O5 C15 C14 125.29(11) . . ?
O4 C16 H16A 109.5 . . ?
O4 C16 H16B 109.5 . . ?
O4 C16 H16C 109.5 . . ?
H16A C16 H16B 109.5 . . ?
H16A C16 H16C 109.5 . . ?
H16B C16 H16C 109.5 . . ?
O6 C17 C13 111.05(11) . . ?
O7 C17 O6 123.79(12) . . ?
O7 C17 C13 125.15(12) . . ?
O6 C18 H18A 109.5 . . ?
O6 C18 H18B 109.5 . . ?
O6 C18 H18C 109.5 . . ?
H18A C18 H18B 109.5 . . ?
H18A C18 H18C 109.5 . . ?
H18B C18 H18C 109.5 . . ?

loop_
_geom_bond_atom_site_label_1
_geom_bond_atom_site_label_2
_geom_bond_distance
_geom_bond_site_symmetry_2
_geom_bond_publ_flag
S1 O1 1.4339(10) . ?
S1 O2 1.4352(10) . ?
S1 N1 1.6474(11) . ?
S1 C1 1.7651(13) . ?
O3 C10 1.4715(14) . ?
O3 C14 1.4423(15) . ?
O4 C15 1.3370(15) . ?
O4 C16 1.4502(16) . ?
O5 C15 1.2028(16) . ?
O6 C17 1.3363(16) . ?
O6 C18 1.4558(16) . ?
O7 C17 1.2004(17) . ?
N1 C8 1.4835(16) . ?
N1 C12 1.4780(16) . ?
C1 C2 1.3935(19) . ?
C1 C6 1.3931(18) . ?
C2 H2 0.9500 . ?
C2 C3 1.3887(19) . ?
C3 H3 0.9500 . ?
C3 C4 1.395(2) . ?
C4 C5 1.391(2) . ?
C4 C7 1.508(2) . ?
C5 H5 0.9500 . ?
C5 C6 1.390(2) . ?
C6 H6 0.9500 . ?
C7 H7A 0.9800 . ?
C7 H7B 0.9800 . ?
C7 H7C 0.9800 . ?
C8 H8A 0.9900 . ?
C8 H8B 0.9900 . ?
C8 C9 1.5226(17) . ?
C9 H9A 0.9900 . ?
C9 H9B 0.9900 . ?
C9 C10 1.5184(17) . ?
C10 C11 1.5177(16) . ?
C10 C13 1.5546(16) . ?
C11 H11A 0.9900 . ?
C11 H11B 0.9900 . ?
C11 C12 1.5278(17) . ?
C12 H12A 0.9900 . ?
C12 H12B 0.9900 . ?
C13 H13 1.0000 . ?
C13 C14 1.5471(17) . ?
C13 C17 1.5062(17) . ?
C14 H14 1.0000 . ?
C14 C15 1.5195(17) . ?
C16 H16A 0.9800 . ?
C16 H16B 0.9800 . ?
C16 H16C 0.9800 . ?
C18 H18A 0.9800 . ?
C18 H18B 0.9800 . ?
C18 H18C 0.9800 . ?

loop_
_geom_torsion_atom_site_label_1
_geom_torsion_atom_site_label_2
_geom_torsion_atom_site_label_3
_geom_torsion_atom_site_label_4
_geom_torsion
_geom_torsion_site_symmetry_1
_geom_torsion_site_symmetry_2
_geom_torsion_site_symmetry_3
_geom_torsion_site_symmetry_4
_geom_torsion_publ_flag
S1 N1 C8 C9 164.49(9) . . . . ?
S1 N1 C12 C11 -166.94(8) . . . . ?
S1 C1 C2 C3 -176.11(10) . . . . ?
S1 C1 C6 C5 176.35(10) . . . . ?
O1 S1 N1 C8 -52.77(10) . . . . ?
O1 S1 N1 C12 173.71(9) . . . . ?
O1 S1 C1 C2 -160.32(10) . . . . ?
O1 S1 C1 C6 23.14(12) . . . . ?
O2 S1 N1 C8 178.65(9) . . . . ?
O2 S1 N1 C12 45.13(10) . . . . ?
O2 S1 C1 C2 -29.41(12) . . . . ?
O2 S1 C1 C6 154.05(10) . . . . ?
O3 C10 C11 C12 -65.87(13) . . . . ?
O3 C10 C13 C14 4.92(8) . . . . ?
O3 C10 C13 C17 124.93(11) . . . . ?
O3 C14 C15 O4 -158.81(10) . . . . ?
O3 C14 C15 O5 21.24(17) . . . . ?
N1 S1 C1 C2 84.76(11) . . . . ?
N1 S1 C1 C6 -91.77(11) . . . . ?
N1 C8 C9 C10 58.25(13) . . . . ?
C1 S1 N1 C8 63.07(10) . . . . ?
C1 S1 N1 C12 -70.44(10) . . . . ?
C1 C2 C3 C4 0.0(2) . . . . ?
C2 C1 C6 C5 -0.17(19) . . . . ?
C2 C3 C4 C5 -0.7(2) . . . . ?
C2 C3 C4 C7 178.13(13) . . . . ?
C3 C4 C5 C6 0.9(2) . . . . ?
C4 C5 C6 C1 -0.5(2) . . . . ?
C6 C1 C2 C3 0.40(19) . . . . ?
C7 C4 C5 C6 -177.89(13) . . . . ?
C8 N1 C12 C11 58.74(13) . . . . ?
C8 C9 C10 O3 65.00(13) . . . . ?
C8 C9 C10 C11 -56.94(13) . . . . ?
C8 C9 C10 C13 165.73(10) . . . . ?
C9 C10 C11 C12 55.68(13) . . . . ?
C9 C10 C13 C14 -107.38(11) . . . . ?
C9 C10 C13 C17 12.62(16) . . . . ?
C10 O3 C14 C13 5.30(9) . . . . ?
C10 O3 C14 C15 -113.67(10) . . . . ?
C10 C11 C12 N1 -55.46(13) . . . . ?
C10 C13 C14 O3 -5.02(8) . . . . ?
C10 C13 C14 C15 111.00(11) . . . . ?
C10 C13 C17 O6 61.34(14) . . . . ?
C10 C13 C17 O7 -119.22(14) . . . . ?
C11 C10 C13 C14 117.82(11) . . . . ?
C11 C10 C13 C17 -122.18(12) . . . . ?
C12 N1 C8 C9 -60.46(13) . . . . ?
C13 C10 C11 C12 -166.62(10) . . . . ?
C13 C14 C15 O4 97.77(12) . . . . ?
C13 C14 C15 O5 -82.17(16) . . . . ?
C14 O3 C10 C9 114.04(10) . . . . ?
C14 O3 C10 C11 -123.83(10) . . . . ?
C14 O3 C10 C13 -5.27(9) . . . . ?
C14 C13 C17 O6 162.25(10) . . . . ?
C14 C13 C17 O7 -18.31(19) . . . . ?
C16 O4 C15 O5 10.79(18) . . . . ?
C16 O4 C15 C14 -169.16(10) . . . . ?
C17 C13 C14 O3 -124.74(11) . . . . ?
C17 C13 C14 C15 -8.72(16) . . . . ?
C18 O6 C17 O7 7.02(19) . . . . ?
C18 O6 C17 C13 -173.54(10) . . . . ?
